data_7128905
loop_
_publ_author_name
'Thiele, Maike'
'Octa-Smolin, Frescilia'
'Th\"olke, Simon'
'W\"olper, Christoph'
'Linders, J\"urgen'
'Mayer, Christian'
'Haberhauer, Gebhard'
'Niemeyer, Jochen'

_publ_section_title
;
 A supramolecular double-helix based on complementary
 phosphate-guanidinium pairing.
;
_journal_issue 77
_journal_name_full 'Chemical communications (Cambridge, England)'
_journal_page_first 9842
_journal_page_last 9845
_journal_paper_doi 10.1039/d1cc04644f
_journal_volume 57
_journal_year 2021
_chemical_formula_sum 'C22 H20 Na O6 P'
_chemical_formula_weight 434.34
_space_group_crystal_system monoclinic
_space_group_IT_number 14
_space_group_name_Hall '-P 2ybc'
_space_group_name_H-M_alt 'P 1 21/c 1'
_atom_sites_solution_hydrogens mixed
_atom_sites_solution_primary direct
_atom_sites_solution_secondary difmap
_audit_creation_method SHELXL-2014/7
_audit_update_record
;
2021-04-16 deposited with the CCDC.	2021-08-27 downloaded from the CCDC.
;
_cell_angle_alpha 90
_cell_angle_beta 97.328(7)
_cell_angle_gamma 90
_cell_formula_units_Z 4
_cell_length_a 19.211(2)
_cell_length_b 8.5749(9)
_cell_length_c 12.3647(13)
_cell_measurement_reflns_used 4107
_cell_measurement_temperature 100(1)
_cell_measurement_theta_max 31.79
_cell_measurement_theta_min 2.90
_cell_volume 2020.2(4)
_computing_cell_refinement 'BRUKER D8 KAPPA APEX 2 (3.0-2009)'
_computing_data_collection 'BRUKER D8 KAPPA APEX 2 (3.0-2009)'
_computing_data_reduction 'BRUKER D8 KAPPA APEX 2 (3.0-2009)'
_computing_molecular_graphics 'BRUKER AXS SHELXTL (c) 2008 / Vers. 2008/4'
_computing_publication_material 'BRUKER AXS SHELXTL (c) 2008 / Vers. 2008/4'
_computing_structure_refinement 'SHELXL-2014/7 (Sheldrick, 2014)'
_computing_structure_solution 'BRUKER D8 KAPPA APEX 2 (3.0-2009)'
_diffrn_ambient_temperature 100(1)
_diffrn_detector_area_resol_mean 512
_diffrn_measured_fraction_theta_full 0.999
_diffrn_measured_fraction_theta_max 0.872
_diffrn_measurement_device_type
; 
 Bruker D8 KAPPA series II with APEX II area detector system
;
_diffrn_measurement_method
;
 Data collection strategy APEX 2/COSMO
;
_diffrn_radiation_monochromator 'Triumph Goebel mirror'
_diffrn_radiation_source 'fine-focus sealed tube'
_diffrn_radiation_type MoK\a
_diffrn_radiation_wavelength 0.71073
_diffrn_reflns_av_R_equivalents 0.0491
_diffrn_reflns_av_unetI/netI 0.0824
_diffrn_reflns_Laue_measured_fraction_full 0.999
_diffrn_reflns_Laue_measured_fraction_max 0.872
_diffrn_reflns_limit_h_max 27
_diffrn_reflns_limit_h_min -28
_diffrn_reflns_limit_k_max 9
_diffrn_reflns_limit_k_min -12
_diffrn_reflns_limit_l_max 18
_diffrn_reflns_limit_l_min -17
_diffrn_reflns_number 20004
_diffrn_reflns_point_group_measured_fraction_full 0.999
_diffrn_reflns_point_group_measured_fraction_max 0.872
_diffrn_reflns_theta_full 25.242
_diffrn_reflns_theta_max 33.235
_diffrn_reflns_theta_min 2.605
_exptl_absorpt_coefficient_mu 0.195
_exptl_absorpt_correction_T_max 1
_exptl_absorpt_correction_T_min 0.77
_exptl_absorpt_correction_type integration
_exptl_absorpt_process_details SADABS
_exptl_crystal_colour colourless
_exptl_crystal_density_diffrn 1.428
_exptl_crystal_description tablet
_exptl_crystal_F_000 904
_exptl_crystal_size_max 0.325
_exptl_crystal_size_mid 0.189
_exptl_crystal_size_min 0.076
_refine_diff_density_max 0.454
_refine_diff_density_min -0.618
_refine_diff_density_rms 0.079
_refine_ls_extinction_method none
_refine_ls_goodness_of_fit_ref 1.011
_refine_ls_hydrogen_treatment mixed
_refine_ls_matrix_type full
_refine_ls_number_parameters 281
_refine_ls_number_reflns 6780
_refine_ls_number_restraints 0
_refine_ls_restrained_S_all 1.011
_refine_ls_R_factor_all 0.1092
_refine_ls_R_factor_gt 0.0490
_refine_ls_shift/su_max 0.000
_refine_ls_shift/su_mean 0.000
_refine_ls_structure_factor_coef Fsqd
_refine_ls_weighting_details 'w=1/[\s^2^(Fo^2^)+(0.0614P)^2^+0.4489P] where P=(Fo^2^+2Fc^2^)/3'
_refine_ls_weighting_scheme calc
_refine_ls_wR_factor_gt 0.1114
_refine_ls_wR_factor_ref 0.1348
_reflns_Friedel_coverage 0.000
_reflns_number_gt 4096
_reflns_number_total 6780
_reflns_threshold_expression 'I > 2\s(I)'
_cod_data_source_file d1cc04644f2.cif
_cod_data_source_block fos016_4m
_cod_depositor_comments 'Adding full bibliography for 7128905--7128910.cif.'
_cod_original_sg_symbol_H-M 'P 21/c'
_cod_database_code 7128905
_shelx_shelxl_version_number 2014/7
_shelx_space_group_comment
;
The symmetry employed for this shelxl refinement is uniquely defined
by the following loop, which should always be used as a source of
symmetry information in preference to the above space-group names.
They are only intended as comments.
;
_shelx_estimated_absorpt_t_min 0.939
_shelx_estimated_absorpt_t_max 0.985
_exptl_absorpt_special_details
;
Crystal faces:

     H       K       L      d(mm)

  -2.000   0.000  -1.000   0.08200
   2.000   1.000   0.000   0.03400
   0.000   0.000  -1.000   0.00100
   0.000   0.000   1.000   0.03800
   2.000   0.000   1.000   0.03700
  -1.000   1.000   0.000   0.11900
  -2.000   0.000   1.000   0.09400
  -1.000  -1.000   0.000   0.11000
   0.000   5.000  -1.000   0.08400
;

loop_
_space_group_symop_operation_xyz
'x, y, z'
'-x, y+1/2, -z+1/2'
'-x, -y, -z'
'x, -y-1/2, z-1/2'

loop_
_atom_site_label
_atom_site_type_symbol
_atom_site_fract_x
_atom_site_fract_y
_atom_site_fract_z
_atom_site_U_iso_or_equiv
_atom_site_adp_type
_atom_site_occupancy
_atom_site_site_symmetry_order
_atom_site_calc_flag
_atom_site_refinement_flags_posn
_atom_site_refinement_flags_adp
_atom_site_refinement_flags_occupancy
_atom_site_disorder_assembly
_atom_site_disorder_group
P1 P 0.38700(3) 0.43543(5) 0.17971(4) 0.01498(12) Uani 1 1 d . . . . .
Na1 Na 0.54196(4) 0.27755(9) 0.20585(6) 0.02087(19) Uani 1 1 d . . . . .
O1 O 0.33257(7) 0.40816(14) 0.07087(10) 0.0152(3) Uani 1 1 d . . . . .
O2 O 0.33497(7) 0.47679(15) 0.26859(10) 0.0158(3) Uani 1 1 d . . . . .
O3 O 0.43014(7) 0.57738(15) 0.17187(11) 0.0190(3) Uani 1 1 d . . . . .
O4 O 0.42277(7) 0.28375(15) 0.20384(12) 0.0209(3) Uani 1 1 d . . . . .
O98 O 0.53277(10) 0.2709(2) 0.01865(14) 0.0370(4) Uani 1 1 d . . . . .
H98 H 0.5464(17) 0.327(4) -0.029(3) 0.058(10) Uiso 1 1 d . . . . .
O99 O 0.61261(8) 0.47927(17) 0.27077(12) 0.0244(3) Uani 1 1 d . . . . .
H99 H 0.6031(15) 0.572(3) 0.268(2) 0.041(8) Uiso 1 1 d . . . . .
C1 C 0.28484(10) 0.5278(2) 0.04019(14) 0.0136(4) Uani 1 1 d . . . . .
C2 C 0.29522(10) 0.6143(2) -0.05312(15) 0.0166(4) Uani 1 1 d . . . . .
H2 H 0.3331 0.5905 -0.0928 0.020 Uiso 1 1 calc R U . . .
C3 C 0.25003(11) 0.7332(2) -0.08565(15) 0.0180(4) Uani 1 1 d . . . . .
H3 H 0.2550 0.7886 -0.1507 0.022 Uiso 1 1 calc R U . . .
C4 C 0.19589(10) 0.7748(2) -0.02374(15) 0.0152(4) Uani 1 1 d . . . . .
C5 C 0.15295(11) 0.9069(2) -0.04986(16) 0.0193(4) Uani 1 1 d . . . . .
H5 H 0.1585 0.9654 -0.1135 0.023 Uiso 1 1 calc R U . . .
C6 C 0.10371(11) 0.9523(2) 0.01414(16) 0.0199(4) Uani 1 1 d . . . . .
H6 H 0.0757 1.0419 -0.0049 0.024 Uiso 1 1 calc R U . . .
C7 C 0.09445(11) 0.8663(2) 0.10844(16) 0.0183(4) Uani 1 1 d . . . . .
H7 H 0.0605 0.8988 0.1533 0.022 Uiso 1 1 calc R U . . .
C8 C 0.13421(10) 0.7359(2) 0.13575(15) 0.0155(4) Uani 1 1 d . . . . .
H8 H 0.1274 0.6789 0.1995 0.019 Uiso 1 1 calc R U . . .
C9 C 0.18539(10) 0.68479(19) 0.07017(14) 0.0136(4) Uani 1 1 d . . . . .
C10 C 0.22922(10) 0.55176(19) 0.09838(14) 0.0127(3) Uani 1 1 d . . . . .
C11 C 0.27070(10) 0.4015(2) 0.26620(15) 0.0146(4) Uani 1 1 d . . . . .
C12 C 0.26269(11) 0.2947(2) 0.35009(15) 0.0186(4) Uani 1 1 d . . . . .
H12 H 0.3014 0.2696 0.4029 0.022 Uiso 1 1 calc R U . . .
C13 C 0.19912(11) 0.2276(2) 0.35491(16) 0.0187(4) Uani 1 1 d . . . . .
H13 H 0.1933 0.1583 0.4131 0.022 Uiso 1 1 calc R U . . .
C14 C 0.14136(11) 0.2590(2) 0.27475(15) 0.0159(4) Uani 1 1 d . . . . .
C15 C 0.07473(11) 0.1899(2) 0.27911(16) 0.0191(4) Uani 1 1 d . . . . .
H15 H 0.0682 0.1230 0.3382 0.023 Uiso 1 1 calc R U . . .
C16 C 0.01976(11) 0.2176(2) 0.20015(16) 0.0209(4) Uani 1 1 d . . . . .
H16 H -0.0246 0.1708 0.2048 0.025 Uiso 1 1 calc R U . . .
C17 C 0.02890(11) 0.3157(2) 0.11168(16) 0.0188(4) Uani 1 1 d . . . . .
H17 H -0.0092 0.3331 0.0560 0.023 Uiso 1 1 calc R U . . .
C18 C 0.09200(10) 0.3861(2) 0.10527(15) 0.0153(4) Uani 1 1 d . . . . .
H18 H 0.0972 0.4513 0.0447 0.018 Uiso 1 1 calc R U . . .
C19 C 0.15015(10) 0.36394(19) 0.18739(14) 0.0138(4) Uani 1 1 d . . . . .
C20 C 0.21661(10) 0.43962(19) 0.18598(14) 0.0130(3) Uani 1 1 d . . . . .
C98 C 0.47367(18) 0.1935(4) -0.0351(2) 0.0651(10) Uani 1 1 d . . . . .
H98A H 0.4473 0.1451 0.0190 0.098 Uiso 1 1 calc R U . . .
H98B H 0.4889 0.1127 -0.0830 0.098 Uiso 1 1 calc R U . . .
H98C H 0.4436 0.2686 -0.0787 0.098 Uiso 1 1 calc R U . . .
C99 C 0.67470(13) 0.4598(3) 0.34602(19) 0.0318(5) Uani 1 1 d . . . . .
H99A H 0.6665 0.4992 0.4178 0.048 Uiso 1 1 calc R U . . .
H99B H 0.7133 0.5181 0.3203 0.048 Uiso 1 1 calc R U . . .
H99C H 0.6869 0.3489 0.3517 0.048 Uiso 1 1 calc R U . . .

loop_
_atom_site_aniso_label
_atom_site_aniso_U_11
_atom_site_aniso_U_22
_atom_site_aniso_U_33
_atom_site_aniso_U_23
_atom_site_aniso_U_13
_atom_site_aniso_U_12
P1 0.0138(2) 0.0148(2) 0.0161(2) 0.00017(17) 0.00077(18) 0.00025(18)
Na1 0.0179(4) 0.0249(4) 0.0196(4) 0.0037(3) 0.0013(3) 0.0002(3)
O1 0.0150(7) 0.0158(6) 0.0147(7) -0.0024(5) 0.0016(5) 0.0008(5)
O2 0.0130(7) 0.0203(6) 0.0137(7) -0.0005(5) -0.0003(5) -0.0012(5)
O3 0.0190(7) 0.0186(6) 0.0190(7) -0.0007(5) 0.0012(6) -0.0036(5)
O4 0.0175(8) 0.0174(6) 0.0276(8) 0.0024(5) 0.0024(6) 0.0027(5)
O98 0.0393(11) 0.0516(11) 0.0206(9) 0.0002(7) 0.0055(8) -0.0213(9)
O99 0.0260(9) 0.0193(7) 0.0256(8) -0.0004(6) -0.0052(6) 0.0050(6)
C1 0.0141(9) 0.0145(8) 0.0118(9) -0.0024(6) -0.0007(7) -0.0006(7)
C2 0.0173(10) 0.0214(9) 0.0117(9) -0.0022(7) 0.0038(7) -0.0039(7)
C3 0.0221(11) 0.0203(8) 0.0111(9) 0.0020(7) 0.0008(8) -0.0032(8)
C4 0.0172(10) 0.0165(8) 0.0109(9) 0.0005(6) -0.0021(7) -0.0005(7)
C5 0.0224(11) 0.0179(9) 0.0166(10) 0.0045(7) -0.0010(8) -0.0009(7)
C6 0.0202(11) 0.0158(8) 0.0222(11) 0.0018(7) -0.0038(8) 0.0027(7)
C7 0.0203(11) 0.0165(8) 0.0178(10) -0.0019(7) 0.0015(8) 0.0025(7)
C8 0.0187(10) 0.0162(8) 0.0112(9) 0.0000(6) 0.0004(7) 0.0003(7)
C9 0.0159(10) 0.0135(7) 0.0106(9) -0.0006(6) -0.0016(7) -0.0004(7)
C10 0.0145(9) 0.0136(7) 0.0091(8) -0.0005(6) -0.0020(7) -0.0011(7)
C11 0.0148(10) 0.0162(8) 0.0129(9) -0.0008(6) 0.0018(7) 0.0010(7)
C12 0.0210(11) 0.0211(9) 0.0132(10) 0.0045(7) 0.0001(8) 0.0035(8)
C13 0.0244(11) 0.0184(8) 0.0137(10) 0.0064(7) 0.0044(8) 0.0019(8)
C14 0.0201(10) 0.0139(8) 0.0144(9) -0.0008(6) 0.0044(7) 0.0012(7)
C15 0.0246(11) 0.0181(8) 0.0157(10) -0.0004(7) 0.0068(8) -0.0024(8)
C16 0.0182(11) 0.0229(9) 0.0227(11) -0.0058(7) 0.0068(8) -0.0048(8)
C17 0.0181(10) 0.0207(9) 0.0169(10) -0.0037(7) 0.0003(8) 0.0017(8)
C18 0.0185(10) 0.0157(8) 0.0113(9) -0.0016(6) 0.0006(7) 0.0005(7)
C19 0.0158(10) 0.0134(7) 0.0124(9) -0.0023(6) 0.0026(7) 0.0002(7)
C20 0.0162(9) 0.0126(7) 0.0105(9) -0.0015(6) 0.0030(7) 0.0009(7)
C98 0.063(2) 0.098(3) 0.0357(17) -0.0123(17) 0.0137(15) -0.037(2)
C99 0.0308(14) 0.0300(11) 0.0313(13) -0.0010(9) -0.0091(10) 0.0044(10)

loop_
_atom_type_symbol
_atom_type_description
_atom_type_scat_dispersion_real
_atom_type_scat_dispersion_imag
_atom_type_scat_source
C C 0.0033 0.0016 'International Tables Vol C Tables 4.2.6.8 and 6.1.1.4'
H H 0.0000 0.0000 'International Tables Vol C Tables 4.2.6.8 and 6.1.1.4'
O O 0.0106 0.0060 'International Tables Vol C Tables 4.2.6.8 and 6.1.1.4'
Na Na 0.0362 0.0249 'International Tables Vol C Tables 4.2.6.8 and 6.1.1.4'
P P 0.1023 0.0942 'International Tables Vol C Tables 4.2.6.8 and 6.1.1.4'

loop_
_geom_angle_atom_site_label_1
_geom_angle_atom_site_label_2
_geom_angle_atom_site_label_3
_geom_angle
_geom_angle_site_symmetry_1
_geom_angle_site_symmetry_3
_geom_angle_publ_flag
O3 P1 O4 118.98(8) . . ?
O3 P1 O1 111.89(7) . . ?
O4 P1 O1 105.97(7) . . ?
O3 P1 O2 105.28(7) . . ?
O4 P1 O2 111.49(8) . . ?
O1 P1 O2 101.99(7) . . ?
O3 P1 Na1 80.56(6) . . ?
O4 P1 Na1 38.70(6) . . ?
O1 P1 Na1 120.74(5) . . ?
O2 P1 Na1 131.46(5) . . ?
O99 Na1 O4 122.43(6) . . ?
O99 Na1 O98 109.81(7) . . ?
O4 Na1 O98 92.37(7) . . ?
O99 Na1 O3 104.82(6) . 2_645 ?
O4 Na1 O3 99.97(6) . 2_645 ?
O98 Na1 O3 128.56(7) . 2_645 ?
O99 Na1 P1 102.45(5) . . ?
O4 Na1 P1 23.92(3) . . ?
O98 Na1 P1 87.62(6) . . ?
O3 Na1 P1 120.61(5) 2_645 . ?
C1 O1 P1 116.99(11) . . ?
C11 O2 P1 120.55(11) . . ?
P1 O3 Na1 130.82(8) . 2_655 ?
P1 O4 Na1 117.38(8) . . ?
C98 O98 Na1 116.15(16) . . ?
C99 O99 Na1 123.50(13) . . ?
C10 C1 O1 119.62(15) . . ?
C10 C1 C2 123.36(17) . . ?
O1 C1 C2 116.97(16) . . ?
C3 C2 C1 118.94(18) . . ?
C2 C3 C4 120.86(17) . . ?
C3 C4 C5 121.78(17) . . ?
C3 C4 C9 119.54(17) . . ?
C5 C4 C9 118.64(17) . . ?
C6 C5 C4 121.55(18) . . ?
C5 C6 C7 119.99(18) . . ?
C8 C7 C6 120.32(19) . . ?
C7 C8 C9 121.00(17) . . ?
C8 C9 C4 118.44(16) . . ?
C8 C9 C10 122.28(16) . . ?
C4 C9 C10 119.19(17) . . ?
C1 C10 C9 117.52(16) . . ?
C1 C10 C20 119.46(16) . . ?
C9 C10 C20 123.01(16) . . ?
C20 C11 O2 119.36(16) . . ?
C20 C11 C12 122.72(18) . . ?
O2 C11 C12 117.84(17) . . ?
C13 C12 C11 119.44(18) . . ?
C12 C13 C14 121.15(17) . . ?
C13 C14 C15 121.62(17) . . ?
C13 C14 C19 119.36(18) . . ?
C15 C14 C19 119.02(18) . . ?
C16 C15 C14 121.33(18) . . ?
C15 C16 C17 119.86(19) . . ?
C18 C17 C16 120.57(19) . . ?
C17 C18 C19 121.42(17) . . ?
C18 C19 C14 117.70(17) . . ?
C18 C19 C20 123.34(16) . . ?
C14 C19 C20 118.96(17) . . ?
C11 C20 C19 118.27(16) . . ?
C11 C20 C10 119.81(16) . . ?
C19 C20 C10 121.87(16) . . ?

loop_
_geom_bond_atom_site_label_1
_geom_bond_atom_site_label_2
_geom_bond_distance
_geom_bond_site_symmetry_2
_geom_bond_publ_flag
P1 O3 1.4826(14) . ?
P1 O4 1.4834(14) . ?
P1 O1 1.6125(14) . ?
P1 O2 1.6165(14) . ?
P1 Na1 3.2485(10) . ?
Na1 O99 2.2805(17) . ?
Na1 O4 2.2872(16) . ?
Na1 O98 2.2996(19) . ?
Na1 O3 2.3050(15) 2_645 ?
O1 C1 1.396(2) . ?
O2 C11 1.390(2) . ?
O3 Na1 2.3049(15) 2_655 ?
O98 C98 1.407(3) . ?
O99 C99 1.426(3) . ?
C1 C10 1.378(3) . ?
C1 C2 1.407(3) . ?
C2 C3 1.366(3) . ?
C3 C4 1.414(3) . ?
C4 C5 1.414(3) . ?
C4 C9 1.430(2) . ?
C5 C6 1.365(3) . ?
C6 C7 1.410(3) . ?
C7 C8 1.372(3) . ?
C8 C9 1.421(3) . ?
C9 C10 1.434(2) . ?
C10 C20 1.491(2) . ?
C11 C20 1.381(3) . ?
C11 C12 1.407(3) . ?
C12 C13 1.358(3) . ?
C13 C14 1.416(3) . ?
C14 C15 1.418(3) . ?
C14 C19 1.432(2) . ?
C15 C16 1.365(3) . ?
C16 C17 1.409(3) . ?
C17 C18 1.365(3) . ?
C18 C19 1.423(3) . ?
C19 C20 1.434(3) . ?
